data_7005673
loop_
_publ_author_name
'Han, Zhengbo'
'He, Yongke'
'Ge, Chunhua'
'Ribas, Joan'
'Xu, Lin'

_publ_section_title
;
 Hydrothermal syntheses, crystal structures and magnetic properties of
 two copper(II) complexes involved in situ ligand synthesis.
;
_journal_issue 28
_journal_name_full 'Dalton transactions (Cambridge, England : 2003)'
_journal_page_first 3020
_journal_page_last 3024
_journal_paper_doi 10.1039/B704327a
_journal_year 2007
_chemical_formula_sum 'C52 H44 Cu6 N4 O28'
_chemical_formula_weight 1554.15
_chemical_name_systematic
;
?
;
_space_group_IT_number 2
_symmetry_cell_setting triclinic
_symmetry_space_group_name_Hall '-P 1'
_symmetry_space_group_name_H-M 'P -1'
_atom_sites_solution_hydrogens geom
_atom_sites_solution_primary direct
_atom_sites_solution_secondary difmap
_audit_creation_method SHELXL-97
_cell_angle_alpha 95.437(9)
_cell_angle_beta 108.129(12)
_cell_angle_gamma 91.521(14)
_cell_formula_units_Z 1
_cell_length_a 8.4691(17)
_cell_length_b 12.6394(15)
_cell_length_c 13.0665(14)
_cell_measurement_temperature 293(2)
_cell_volume 1321.0(4)
_computing_cell_refinement 'Bruker XSCANS'
_computing_data_collection 'Bruker XSCANS'
_computing_data_reduction 'Bruker XSCANS'
_computing_molecular_graphics 'SHELXTL (Bruker, 2001)'
_computing_publication_material 'SHELXTL (Bruker, 2001)'
_computing_structure_refinement 'SHELXL-97 (Sheldrick, 1997)'
_computing_structure_solution 'SHELXS-97 (Sheldrick, 1997)'
_diffrn_ambient_temperature 293(2)
_diffrn_measured_fraction_theta_full 1.000
_diffrn_measured_fraction_theta_max 1.000
_diffrn_measurement_device_type 'Bruke P4 diffractometer'
_diffrn_measurement_method '\w scan'
_diffrn_radiation_monochromator graphite
_diffrn_radiation_source 'fine-focus sealed tube'
_diffrn_radiation_type MoK\a
_diffrn_radiation_wavelength 0.71073
_diffrn_reflns_av_R_equivalents 0.0324
_diffrn_reflns_av_sigmaI/netI 0.0472
_diffrn_reflns_limit_h_max 1
_diffrn_reflns_limit_h_min -10
_diffrn_reflns_limit_k_max 15
_diffrn_reflns_limit_k_min -15
_diffrn_reflns_limit_l_max 16
_diffrn_reflns_limit_l_min -15
_diffrn_reflns_number 6307
_diffrn_reflns_theta_full 26.00
_diffrn_reflns_theta_max 26.00
_diffrn_reflns_theta_min 1.62
_diffrn_standards_decay_% 0
_diffrn_standards_interval_count 97
_diffrn_standards_number 3
_exptl_absorpt_coefficient_mu 2.475
_exptl_absorpt_correction_T_max 0.5010
_exptl_absorpt_correction_T_min 0.4144
_exptl_absorpt_correction_type psi-scan
_exptl_absorpt_process_details '(North et al., 1968)'
_exptl_crystal_colour Green
_exptl_crystal_density_diffrn 1.954
_exptl_crystal_density_method 'not measured'
_exptl_crystal_description Block
_exptl_crystal_F_000 782
_exptl_crystal_size_max 0.43
_exptl_crystal_size_mid 0.38
_exptl_crystal_size_min 0.32
_refine_diff_density_max 3.757
_refine_diff_density_min -2.628
_refine_diff_density_rms 0.211
_refine_ls_extinction_method none
_refine_ls_goodness_of_fit_ref 1.071
_refine_ls_hydrogen_treatment mixed
_refine_ls_matrix_type full
_refine_ls_number_parameters 431
_refine_ls_number_reflns 5196
_refine_ls_number_restraints 12
_refine_ls_restrained_S_all 1.070
_refine_ls_R_factor_all 0.0706
_refine_ls_R_factor_gt 0.0557
_refine_ls_shift/su_max 0.000
_refine_ls_shift/su_mean 0.000
_refine_ls_structure_factor_coef Fsqd
_refine_ls_weighting_details 'calc w=1/[\s^2^(Fo^2^)+(0.0938P)^2^+4.8430P] where P=(Fo^2^+2Fc^2^)/3'
_refine_ls_weighting_scheme calc
_refine_ls_wR_factor_gt 0.1456
_refine_ls_wR_factor_ref 0.1656
_reflns_number_gt 4224
_reflns_number_total 5196
_reflns_threshold_expression >2sigma(I)
_cod_data_source_file B704327a.txt
_cod_data_source_block 2
_cod_depositor_comments
;
The following automatic conversions were performed:
'_symmetry_cell_setting' value 'Triclinic' changed to 'triclinic'
according to '/home/saulius/struct/CIF-dictionaries/cif_core.dic'
dictionary named 'cif_core.dic' version 2.4.1 from 2010-06-29.

Automatic conversion script
Id: cif_fix_enum 1527 2010-12-29 10:47:43Z saulius 
;
_cod_original_cell_volume 1321.0(3)
_cod_original_sg_symbol_H-M P-1
_cod_database_code 7005673

loop_
_symmetry_equiv_pos_as_xyz
'x, y, z'
'-x, -y, -z'

loop_
_atom_site_label
_atom_site_type_symbol
_atom_site_fract_x
_atom_site_fract_y
_atom_site_fract_z
_atom_site_U_iso_or_equiv
_atom_site_adp_type
_atom_site_occupancy
_atom_site_symmetry_multiplicity
_atom_site_calc_flag
_atom_site_refinement_flags
_atom_site_disorder_assembly
_atom_site_disorder_group
Cu1 Cu 0.25501(8) 0.10652(5) 0.53790(5) 0.02243(19) Uani 1 1 d . . .
Cu2 Cu 0.36631(8) -0.11117(5) 0.50662(5) 0.02062(18) Uani 1 1 d . . .
C1 C 0.1667(6) -0.2230(4) 0.3018(4) 0.0213(10) Uani 1 1 d . . .
C2 C 0.0450(6) -0.1369(4) 0.2813(4) 0.0206(10) Uani 1 1 d . . .
C3 C -0.0892(7) -0.1532(5) 0.1850(4) 0.0272(12) Uani 1 1 d . . .
H3 H -0.0984 -0.2150 0.1384 0.033 Uiso 1 1 calc R . .
C4 C -0.2074(7) -0.0792(5) 0.1582(4) 0.0292(12) Uani 1 1 d . . .
H4 H -0.2939 -0.0900 0.0930 0.035 Uiso 1 1 calc R . .
C5 C -0.1969(7) 0.0114(5) 0.2288(4) 0.0260(11) Uani 1 1 d . . .
H5 H -0.2787 0.0602 0.2111 0.031 Uiso 1 1 calc R . .
C6 C -0.0662(6) 0.0311(4) 0.3259(4) 0.0209(10) Uani 1 1 d . . .
C7 C 0.0591(6) -0.0428(4) 0.3509(4) 0.0197(10) Uani 1 1 d . . .
C8 C -0.0720(7) 0.1302(4) 0.3979(4) 0.0224(11) Uani 1 1 d . . .
C9 C 0.4531(7) 0.2235(4) 0.7360(4) 0.0235(11) Uani 1 1 d . . .
C10 C 0.5468(7) 0.1262(4) 0.7709(4) 0.0241(11) Uani 1 1 d . . .
C11 C 0.6521(8) 0.1343(5) 0.8779(4) 0.0322(13) Uani 1 1 d . . .
H11 H 0.6583 0.1973 0.9224 0.039 Uiso 1 1 calc R . .
C12 C 0.7464(9) 0.0528(5) 0.9194(5) 0.0389(15) Uani 1 1 d . . .
H12 H 0.8131 0.0594 0.9915 0.047 Uiso 1 1 calc R . .
C13 C 0.7405(8) -0.0401(5) 0.8515(5) 0.0338(13) Uani 1 1 d . . .
H13 H 0.8059 -0.0953 0.8787 0.041 Uiso 1 1 calc R . .
C14 C 0.6389(7) -0.0523(4) 0.7438(4) 0.0252(11) Uani 1 1 d . . .
C15 C 0.5389(6) 0.0316(4) 0.7034(4) 0.0221(10) Uani 1 1 d . . .
C16 C 0.6576(7) -0.1527(4) 0.6774(4) 0.0258(11) Uani 1 1 d . . .
C17 C 0.4851(8) -0.6024(5) 0.2407(5) 0.0313(13) Uani 1 1 d . . .
H17 H 0.5094 -0.5815 0.3144 0.038 Uiso 1 1 calc R . .
C18 C 0.5518(8) -0.6932(5) 0.2072(5) 0.0372(14) Uani 1 1 d . . .
H18 H 0.6196 -0.7333 0.2576 0.045 Uiso 1 1 calc R . .
C19 C 0.5164(9) -0.7227(5) 0.0991(5) 0.0394(15) Uani 1 1 d . . .
H19 H 0.5590 -0.7839 0.0753 0.047 Uiso 1 1 calc R . .
C20 C 0.4171(8) -0.6618(5) 0.0245(5) 0.0325(13) Uani 1 1 d . . .
H20 H 0.3937 -0.6807 -0.0494 0.039 Uiso 1 1 calc R . .
C21 C 0.1974(8) -0.5149(5) -0.1200(5) 0.0323(13) Uani 1 1 d . . .
H21 H 0.2382 -0.5696 -0.1556 0.039 Uiso 1 1 calc R . .
C22 C 0.0916(8) -0.4452(5) -0.1780(5) 0.0366(14) Uani 1 1 d . . .
H22 H 0.0588 -0.4533 -0.2533 0.044 Uiso 1 1 calc R . .
C23 C 0.0345(8) -0.3634(5) -0.1240(5) 0.0380(14) Uani 1 1 d . . .
H23 H -0.0366 -0.3154 -0.1618 0.046 Uiso 1 1 calc R . .
C24 C 0.0861(7) -0.3546(5) -0.0113(5) 0.0293(12) Uani 1 1 d . . .
H24 H 0.0488 -0.2994 0.0259 0.035 Uiso 1 1 calc R . .
C25 C 0.2424(7) -0.5021(4) -0.0076(4) 0.0239(11) Uani 1 1 d . . .
C26 C 0.3537(7) -0.5722(4) 0.0627(4) 0.0239(11) Uani 1 1 d . . .
N1 N 0.3872(6) -0.5447(3) 0.1697(4) 0.0239(9) Uani 1 1 d . . .
N2 N 0.1870(6) -0.4223(4) 0.0454(3) 0.0232(9) Uani 1 1 d . . .
O1 O 0.2870(5) -0.2214(3) 0.3877(3) 0.0240(8) Uani 1 1 d . . .
O2 O 0.1412(5) -0.2981(3) 0.2258(3) 0.0268(8) Uani 1 1 d . . .
O3 O 0.1888(4) -0.0229(3) 0.4415(3) 0.0223(8) Uani 1 1 d . . .
O4 O 0.0556(5) 0.1706(3) 0.4737(3) 0.0287(9) Uani 1 1 d . . .
O5 O -0.2084(5) 0.1725(3) 0.3804(3) 0.0294(9) Uani 1 1 d . . .
O6 O 0.3315(5) 0.2195(3) 0.6497(3) 0.0297(9) Uani 1 1 d . . .
O7 O 0.4977(5) 0.3084(3) 0.7959(3) 0.0308(9) Uani 1 1 d . . .
O8 O 0.4402(5) 0.0217(3) 0.5995(3) 0.0227(8) Uani 1 1 d . . .
O9 O 0.5660(5) -0.1743(3) 0.5768(3) 0.0277(8) Uani 1 1 d . . .
O10 O 0.7644(6) -0.2125(4) 0.7193(4) 0.0417(11) Uani 1 1 d . . .
O1W O 0.3576(7) -0.4332(4) 0.3617(3) 0.0423(12) Uani 1 1 d D . .
H1WA H 0.296(9) -0.486(4) 0.364(7) 0.063 Uiso 1 1 d D . .
H1WB H 0.339(10) -0.379(3) 0.397(6) 0.063 Uiso 1 1 d D . .
O2W O 0.1690(8) 0.4177(4) 0.6122(5) 0.0551(14) Uani 1 1 d D . .
O3W O 0.2085(9) 0.3976(4) 0.3965(5) 0.0613(16) Uani 1 1 d D . .
O4W O 0.1707(8) 0.6171(4) 0.5147(5) 0.0530(13) Uani 1 1 d D . .
Cu3 Cu 0.28508(8) -0.41164(5) 0.20850(5) 0.02281(19) Uiso 1 1 d . . .
H2WB H 0.226(6) 0.365(4) 0.627(6) 0.06(2) Uiso 1 1 d D . .
H2WA H 0.067(3) 0.399(5) 0.582(6) 0.04(2) Uiso 1 1 d D . .
H4WB H 0.154(12) 0.572(4) 0.555(5) 0.07(3) Uiso 1 1 d D . .
H4WA H 0.191(12) 0.678(3) 0.550(6) 0.08(3) Uiso 1 1 d D . .
H3WA H 0.221(10) 0.337(3) 0.368(6) 0.05(2) Uiso 1 1 d D . .
H3WB H 0.25(2) 0.400(8) 0.4652(17) 0.18(7) Uiso 1 1 d D . .

loop_
_atom_site_aniso_label
_atom_site_aniso_U_11
_atom_site_aniso_U_22
_atom_site_aniso_U_33
_atom_site_aniso_U_23
_atom_site_aniso_U_13
_atom_site_aniso_U_12
Cu1 0.0222(3) 0.0187(3) 0.0217(3) -0.0031(2) 0.0013(3) 0.0062(2)
Cu2 0.0201(3) 0.0186(3) 0.0189(3) -0.0024(2) 0.0008(2) 0.0066(2)
C1 0.024(3) 0.023(3) 0.016(2) -0.0001(19) 0.005(2) 0.003(2)
C2 0.019(2) 0.024(2) 0.019(2) 0.002(2) 0.005(2) 0.004(2)
C3 0.026(3) 0.030(3) 0.021(3) -0.005(2) 0.003(2) 0.002(2)
C4 0.024(3) 0.037(3) 0.020(3) -0.002(2) -0.002(2) 0.005(2)
C5 0.022(3) 0.029(3) 0.027(3) 0.006(2) 0.006(2) 0.010(2)
C6 0.021(2) 0.020(2) 0.022(2) 0.0027(19) 0.006(2) 0.003(2)
C7 0.017(2) 0.022(2) 0.019(2) 0.0018(19) 0.0048(19) 0.0026(19)
C8 0.024(3) 0.019(2) 0.025(3) 0.007(2) 0.006(2) 0.008(2)
C9 0.027(3) 0.023(3) 0.021(3) -0.005(2) 0.011(2) -0.003(2)
C10 0.022(3) 0.026(3) 0.023(3) -0.001(2) 0.006(2) -0.002(2)
C11 0.037(3) 0.037(3) 0.018(3) -0.003(2) 0.005(2) -0.002(3)
C12 0.045(4) 0.048(4) 0.015(3) 0.000(2) -0.001(3) 0.000(3)
C13 0.042(3) 0.034(3) 0.021(3) 0.007(2) 0.002(3) 0.009(3)
C14 0.027(3) 0.026(3) 0.021(3) 0.002(2) 0.005(2) 0.004(2)
C15 0.018(2) 0.028(3) 0.019(2) 0.002(2) 0.004(2) -0.001(2)
C16 0.026(3) 0.026(3) 0.025(3) 0.006(2) 0.007(2) 0.004(2)
C17 0.036(3) 0.032(3) 0.024(3) 0.004(2) 0.006(2) 0.013(3)
C18 0.040(3) 0.036(3) 0.037(3) 0.010(3) 0.012(3) 0.018(3)
C19 0.050(4) 0.030(3) 0.042(4) -0.003(3) 0.019(3) 0.015(3)
C20 0.038(3) 0.029(3) 0.029(3) -0.005(2) 0.009(3) 0.009(3)
C21 0.037(3) 0.035(3) 0.024(3) -0.002(2) 0.010(2) 0.004(3)
C22 0.041(3) 0.046(4) 0.020(3) 0.004(3) 0.005(2) 0.004(3)
C23 0.040(3) 0.044(4) 0.027(3) 0.014(3) 0.003(3) 0.010(3)
C24 0.029(3) 0.029(3) 0.025(3) -0.001(2) 0.003(2) 0.005(2)
C25 0.025(3) 0.023(3) 0.020(2) -0.003(2) 0.004(2) 0.000(2)
C26 0.027(3) 0.022(3) 0.020(3) -0.005(2) 0.007(2) 0.001(2)
N1 0.029(2) 0.016(2) 0.024(2) -0.0034(17) 0.0074(19) 0.0067(18)
N2 0.022(2) 0.024(2) 0.019(2) -0.0024(17) 0.0022(18) 0.0036(18)
O1 0.0259(19) 0.0202(18) 0.0216(18) -0.0011(14) 0.0022(15) 0.0059(15)
O2 0.0265(19) 0.0248(19) 0.0249(19) -0.0061(15) 0.0039(16) 0.0089(16)
O3 0.0183(17) 0.0222(18) 0.0199(18) -0.0031(14) -0.0021(14) 0.0067(14)
O4 0.028(2) 0.0224(19) 0.028(2) -0.0051(15) 0.0006(17) 0.0100(16)
O5 0.028(2) 0.029(2) 0.029(2) 0.0024(16) 0.0052(17) 0.0116(17)
O6 0.033(2) 0.0211(19) 0.027(2) -0.0063(15) 0.0003(17) 0.0077(16)
O7 0.033(2) 0.025(2) 0.031(2) -0.0095(16) 0.0092(18) -0.0025(17)
O8 0.0242(19) 0.0193(17) 0.0183(17) -0.0036(14) -0.0011(15) 0.0055(15)
O9 0.026(2) 0.027(2) 0.026(2) 0.0002(16) 0.0018(16) 0.0105(16)
O10 0.044(3) 0.040(2) 0.033(2) 0.0046(19) -0.001(2) 0.024(2)
O1W 0.070(3) 0.033(2) 0.023(2) 0.0007(18) 0.012(2) 0.022(2)
O2W 0.067(4) 0.041(3) 0.054(3) 0.008(2) 0.012(3) 0.015(3)
O3W 0.107(5) 0.038(3) 0.048(3) 0.005(2) 0.035(3) 0.019(3)
O4W 0.077(4) 0.034(3) 0.054(3) 0.000(2) 0.031(3) 0.009(3)

loop_
_atom_type_symbol
_atom_type_description
_atom_type_scat_dispersion_real
_atom_type_scat_dispersion_imag
_atom_type_scat_source
C C 0.0033 0.0016 'International Tables Vol C Tables 4.2.6.8 and 6.1.1.4'
H H 0.0000 0.0000 'International Tables Vol C Tables 4.2.6.8 and 6.1.1.4'
N N 0.0061 0.0033 'International Tables Vol C Tables 4.2.6.8 and 6.1.1.4'
O O 0.0106 0.0060 'International Tables Vol C Tables 4.2.6.8 and 6.1.1.4'
Cu Cu 0.3201 1.2651 'International Tables Vol C Tables 4.2.6.8 and 6.1.1.4'

loop_
_geom_angle_atom_site_label_1
_geom_angle_atom_site_label_2
_geom_angle_atom_site_label_3
_geom_angle
_geom_angle_site_symmetry_1
_geom_angle_site_symmetry_3
_geom_angle_publ_flag
O4 Cu1 O6 92.84(17) . . ?
O4 Cu1 O3 93.54(16) . . ?
O6 Cu1 O3 171.07(16) . . ?
O4 Cu1 O8 171.71(17) . . ?
O6 Cu1 O8 93.38(16) . . ?
O3 Cu1 O8 79.70(15) . . ?
O4 Cu1 Cu2 132.66(12) . . ?
O6 Cu1 Cu2 132.99(12) . . ?
O3 Cu1 Cu2 39.59(10) . . ?
O8 Cu1 Cu2 40.19(10) . . ?
O9 Cu2 O1 96.11(16) . . ?
O9 Cu2 O3 169.36(17) . . ?
O1 Cu2 O3 91.73(15) . . ?
O9 Cu2 O8 91.60(16) . . ?
O1 Cu2 O8 166.41(16) . . ?
O3 Cu2 O8 79.35(15) . . ?
O9 Cu2 Cu1 131.42(12) . . ?
O1 Cu2 Cu1 130.90(11) . . ?
O3 Cu2 Cu1 39.56(11) . . ?
O8 Cu2 Cu1 39.87(11) . . ?
O1 C1 O2 121.5(5) . . ?
O1 C1 C2 123.0(5) . . ?
O2 C1 C2 115.5(4) . . ?
C3 C2 C7 119.1(5) . . ?
C3 C2 C1 116.5(5) . . ?
C7 C2 C1 124.4(5) . . ?
C4 C3 C2 121.1(5) . . ?
C4 C3 H3 119.4 . . ?
C2 C3 H3 119.4 . . ?
C3 C4 C5 119.6(5) . . ?
C3 C4 H4 120.2 . . ?
C5 C4 H4 120.2 . . ?
C4 C5 C6 121.5(5) . . ?
C4 C5 H5 119.3 . . ?
C6 C5 H5 119.3 . . ?
C5 C6 C7 118.7(5) . . ?
C5 C6 C8 116.5(5) . . ?
C7 C6 C8 124.8(5) . . ?
O3 C7 C2 120.7(4) . . ?
O3 C7 C6 119.4(5) . . ?
C2 C7 C6 119.8(5) . . ?
O5 C8 O4 120.5(5) . . ?
O5 C8 C6 117.4(5) . . ?
O4 C8 C6 122.1(5) . . ?
O7 C9 O6 120.4(5) . . ?
O7 C9 C10 117.8(5) . . ?
O6 C9 C10 121.8(5) . . ?
C11 C10 C15 118.9(5) . . ?
C11 C10 C9 116.2(5) . . ?
C15 C10 C9 124.9(5) . . ?
C12 C11 C10 122.2(6) . . ?
C12 C11 H11 118.9 . . ?
C10 C11 H11 118.9 . . ?
C11 C12 C13 118.7(5) . . ?
C11 C12 H12 120.6 . . ?
C13 C12 H12 120.6 . . ?
C12 C13 C14 121.5(6) . . ?
C12 C13 H13 119.2 . . ?
C14 C13 H13 119.2 . . ?
C13 C14 C15 118.9(5) . . ?
C13 C14 C16 115.5(5) . . ?
C15 C14 C16 125.3(5) . . ?
O8 C15 C10 120.3(5) . . ?
O8 C15 C14 119.9(5) . . ?
C10 C15 C14 119.7(5) . . ?
O10 C16 O9 120.3(5) . . ?
O10 C16 C14 118.5(5) . . ?
O9 C16 C14 121.2(5) . . ?
N1 C17 C18 121.3(5) . . ?
N1 C17 H17 119.3 . . ?
C18 C17 H17 119.3 . . ?
C19 C18 C17 118.9(6) . . ?
C19 C18 H18 120.6 . . ?
C17 C18 H18 120.6 . . ?
C18 C19 C20 120.2(6) . . ?
C18 C19 H19 119.9 . . ?
C20 C19 H19 119.9 . . ?
C26 C20 C19 118.4(5) . . ?
C26 C20 H20 120.8 . . ?
C19 C20 H20 120.8 . . ?
C22 C21 C25 119.0(6) . . ?
C22 C21 H21 120.5 . . ?
C25 C21 H21 120.5 . . ?
C21 C22 C23 119.7(6) . . ?
C21 C22 H22 120.1 . . ?
C23 C22 H22 120.1 . . ?
C22 C23 C24 118.2(6) . . ?
C22 C23 H23 120.9 . . ?
C24 C23 H23 120.9 . . ?
N2 C24 C23 122.5(5) . . ?
N2 C24 H24 118.8 . . ?
C23 C24 H24 118.8 . . ?
N2 C25 C21 121.4(5) . . ?
N2 C25 C26 114.9(5) . . ?
C21 C25 C26 123.8(5) . . ?
N1 C26 C20 121.0(5) . . ?
N1 C26 C25 114.9(5) . . ?
C20 C26 C25 124.0(5) . . ?
C17 N1 C26 120.2(5) . . ?
C17 N1 Cu3 124.9(4) . . ?
C26 N1 Cu3 114.9(4) . . ?
C24 N2 C25 119.3(5) . . ?
C24 N2 Cu3 126.2(4) . . ?
C25 N2 Cu3 114.3(4) . . ?
C1 O1 Cu2 129.6(3) . . ?
C1 O2 Cu3 128.9(3) . . ?
C7 O3 Cu1 128.9(3) . . ?
C7 O3 Cu2 130.1(3) . . ?
Cu1 O3 Cu2 100.85(16) . . ?
C8 O4 Cu1 128.2(3) . . ?
C9 O6 Cu1 128.7(4) . . ?
C9 O7 Cu3 121.4(4) . 2_656 ?
C15 O8 Cu1 126.5(3) . . ?
C15 O8 Cu2 125.8(3) . . ?
Cu1 O8 Cu2 99.94(16) . . ?
C16 O9 Cu2 126.5(4) . . ?
Cu3 O1W H1WA 103(6) . . ?
Cu3 O1W H1WB 109(6) . . ?
H1WA O1W H1WB 110(3) . . ?
H2WB O2W H2WA 111(3) . . ?
H3WA O3W H3WB 110(3) . . ?
H4WB O4W H4WA 109(3) . . ?
O2 Cu3 O1W 94.07(18) . . ?
O2 Cu3 N1 167.63(17) . . ?
O1W Cu3 N1 91.86(19) . . ?
O2 Cu3 N2 91.37(17) . . ?
O1W Cu3 N2 167.3(2) . . ?
N1 Cu3 N2 80.76(18) . . ?
O2 Cu3 O7 97.63(16) . 2_656 ?
O1W Cu3 O7 99.6(2) . 2_656 ?
N1 Cu3 O7 92.07(17) . 2_656 ?
N2 Cu3 O7 90.96(17) . 2_656 ?

loop_
_geom_bond_atom_site_label_1
_geom_bond_atom_site_label_2
_geom_bond_distance
_geom_bond_site_symmetry_2
_geom_bond_publ_flag
Cu1 O4 1.879(4) . ?
Cu1 O6 1.886(4) . ?
Cu1 O3 1.923(4) . ?
Cu1 O8 1.930(4) . ?
Cu1 Cu2 2.9649(9) . ?
Cu2 O9 1.893(4) . ?
Cu2 O1 1.923(4) . ?
Cu2 O3 1.924(3) . ?
Cu2 O8 1.942(4) . ?
C1 O1 1.257(6) . ?
C1 O2 1.269(6) . ?
C1 C2 1.503(7) . ?
C2 C3 1.402(7) . ?
C2 C7 1.406(7) . ?
C3 C4 1.376(8) . ?
C3 H3 0.9300 . ?
C4 C5 1.383(8) . ?
C4 H4 0.9300 . ?
C5 C6 1.396(8) . ?
C5 H5 0.9300 . ?
C6 C7 1.414(7) . ?
C6 C8 1.505(7) . ?
C7 O3 1.339(6) . ?
C8 O5 1.250(6) . ?
C8 O4 1.272(7) . ?
C9 O7 1.242(6) . ?
C9 O6 1.265(7) . ?
C9 C10 1.511(8) . ?
C10 C11 1.397(8) . ?
C10 C15 1.404(7) . ?
C11 C12 1.368(9) . ?
C11 H11 0.9300 . ?
C12 C13 1.393(9) . ?
C12 H12 0.9300 . ?
C13 C14 1.394(8) . ?
C13 H13 0.9300 . ?
C14 C15 1.413(8) . ?
C14 C16 1.509(8) . ?
C15 O8 1.346(6) . ?
C16 O10 1.223(7) . ?
C16 O9 1.300(7) . ?
C17 N1 1.327(7) . ?
C17 C18 1.386(8) . ?
C17 H17 0.9300 . ?
C18 C19 1.362(9) . ?
C18 H18 0.9300 . ?
C19 C20 1.383(9) . ?
C19 H19 0.9300 . ?
C20 C26 1.383(8) . ?
C20 H20 0.9300 . ?
C21 C22 1.378(9) . ?
C21 C25 1.390(8) . ?
C21 H21 0.9300 . ?
C22 C23 1.380(9) . ?
C22 H22 0.9300 . ?
C23 C24 1.392(8) . ?
C23 H23 0.9300 . ?
C24 N2 1.332(7) . ?
C24 H24 0.9300 . ?
C25 N2 1.346(7) . ?
C25 C26 1.476(8) . ?
C26 N1 1.346(7) . ?
N1 Cu3 2.006(4) . ?
N2 Cu3 2.022(4) . ?
O2 Cu3 1.949(4) . ?
O7 Cu3 2.246(4) 2_656 ?
O1W Cu3 1.951(4) . ?
O1W H1WA 0.85(2) . ?
O1W H1WB 0.84(2) . ?
O2W H2WB 0.84(2) . ?
O2W H2WA 0.85(2) . ?
O3W H3WA 0.85(2) . ?
O3W H3WB 0.85(2) . ?
O4W H4WB 0.85(2) . ?
O4W H4WA 0.85(2) . ?
Cu3 O7 2.246(4) 2_656 ?

loop_
_geom_torsion_atom_site_label_1
_geom_torsion_atom_site_label_2
_geom_torsion_atom_site_label_3
_geom_torsion_atom_site_label_4
_geom_torsion
_geom_torsion_site_symmetry_1
_geom_torsion_site_symmetry_2
_geom_torsion_site_symmetry_3
_geom_torsion_site_symmetry_4
_geom_torsion_publ_flag
O4 Cu1 Cu2 O9 -177.4(2) . . . . ?
O6 Cu1 Cu2 O9 -15.4(3) . . . . ?
O3 Cu1 Cu2 O9 171.8(2) . . . . ?
O8 Cu1 Cu2 O9 -3.5(2) . . . . ?
O4 Cu1 Cu2 O1 20.4(2) . . . . ?
O6 Cu1 Cu2 O1 -177.6(2) . . . . ?
O3 Cu1 Cu2 O1 9.7(2) . . . . ?
O8 Cu1 Cu2 O1 -165.7(2) . . . . ?
O4 Cu1 Cu2 O3 10.7(2) . . . . ?
O6 Cu1 Cu2 O3 172.7(3) . . . . ?
O8 Cu1 Cu2 O3 -175.4(2) . . . . ?
O4 Cu1 Cu2 O8 -173.9(3) . . . . ?
O6 Cu1 Cu2 O8 -11.9(3) . . . . ?
O3 Cu1 Cu2 O8 175.4(2) . . . . ?
O1 C1 C2 C3 -175.8(5) . . . . ?
O2 C1 C2 C3 4.7(7) . . . . ?
O1 C1 C2 C7 5.0(8) . . . . ?
O2 C1 C2 C7 -174.5(5) . . . . ?
C7 C2 C3 C4 -0.6(8) . . . . ?
C1 C2 C3 C4 -179.8(5) . . . . ?
C2 C3 C4 C5 -1.9(9) . . . . ?
C3 C4 C5 C6 1.6(9) . . . . ?
C4 C5 C6 C7 1.2(8) . . . . ?
C4 C5 C6 C8 -177.7(5) . . . . ?
C3 C2 C7 O3 -177.5(5) . . . . ?
C1 C2 C7 O3 1.7(8) . . . . ?
C3 C2 C7 C6 3.4(8) . . . . ?
C1 C2 C7 C6 -177.5(5) . . . . ?
C5 C6 C7 O3 177.2(5) . . . . ?
C8 C6 C7 O3 -4.0(8) . . . . ?
C5 C6 C7 C2 -3.6(7) . . . . ?
C8 C6 C7 C2 175.1(5) . . . . ?
C5 C6 C8 O5 17.3(7) . . . . ?
C7 C6 C8 O5 -161.5(5) . . . . ?
C5 C6 C8 O4 -162.6(5) . . . . ?
C7 C6 C8 O4 18.6(8) . . . . ?
O7 C9 C10 C11 13.1(7) . . . . ?
O6 C9 C10 C11 -165.9(5) . . . . ?
O7 C9 C10 C15 -164.8(5) . . . . ?
O6 C9 C10 C15 16.2(8) . . . . ?
C15 C10 C11 C12 -0.8(9) . . . . ?
C9 C10 C11 C12 -178.8(6) . . . . ?
C10 C11 C12 C13 1.9(10) . . . . ?
C11 C12 C13 C14 -1.3(10) . . . . ?
C12 C13 C14 C15 -0.5(9) . . . . ?
C12 C13 C14 C16 174.4(6) . . . . ?
C11 C10 C15 O8 -179.2(5) . . . . ?
C9 C10 C15 O8 -1.3(8) . . . . ?
C11 C10 C15 C14 -1.1(8) . . . . ?
C9 C10 C15 C14 176.8(5) . . . . ?
C13 C14 C15 O8 179.8(5) . . . . ?
C16 C14 C15 O8 5.4(8) . . . . ?
C13 C14 C15 C10 1.7(8) . . . . ?
C16 C14 C15 C10 -172.7(5) . . . . ?
C13 C14 C16 O10 -4.0(8) . . . . ?
C15 C14 C16 O10 170.6(6) . . . . ?
C13 C14 C16 O9 178.0(5) . . . . ?
C15 C14 C16 O9 -7.4(9) . . . . ?
N1 C17 C18 C19 0.5(10) . . . . ?
C17 C18 C19 C20 0.8(10) . . . . ?
C18 C19 C20 C26 -1.0(10) . . . . ?
C25 C21 C22 C23 1.1(10) . . . . ?
C21 C22 C23 C24 -0.3(10) . . . . ?
C22 C23 C24 N2 -0.4(10) . . . . ?
C22 C21 C25 N2 -1.2(9) . . . . ?
C22 C21 C25 C26 179.5(6) . . . . ?
C19 C20 C26 N1 -0.1(9) . . . . ?
C19 C20 C26 C25 -178.1(6) . . . . ?
N2 C25 C26 N1 -1.6(7) . . . . ?
C21 C25 C26 N1 177.7(5) . . . . ?
N2 C25 C26 C20 176.6(5) . . . . ?
C21 C25 C26 C20 -4.1(9) . . . . ?
C18 C17 N1 C26 -1.6(9) . . . . ?
C18 C17 N1 Cu3 -179.5(5) . . . . ?
C20 C26 N1 C17 1.4(9) . . . . ?
C25 C26 N1 C17 179.6(5) . . . . ?
C20 C26 N1 Cu3 179.5(4) . . . . ?
C25 C26 N1 Cu3 -2.2(6) . . . . ?
C23 C24 N2 C25 0.3(9) . . . . ?
C23 C24 N2 Cu3 174.9(5) . . . . ?
C21 C25 N2 C24 0.5(8) . . . . ?
C26 C25 N2 C24 179.8(5) . . . . ?
C21 C25 N2 Cu3 -174.7(4) . . . . ?
C26 C25 N2 Cu3 4.6(6) . . . . ?
O2 C1 O1 Cu2 172.5(4) . . . . ?
C2 C1 O1 Cu2 -6.9(8) . . . . ?
O9 Cu2 O1 C1 -170.1(5) . . . . ?
O3 Cu2 O1 C1 2.7(5) . . . . ?
O8 Cu2 O1 C1 -45.9(9) . . . . ?
Cu1 Cu2 O1 C1 -3.4(5) . . . . ?
O1 C1 O2 Cu3 -10.2(8) . . . . ?
C2 C1 O2 Cu3 169.3(3) . . . . ?
C2 C7 O3 Cu1 169.7(4) . . . . ?
C6 C7 O3 Cu1 -11.1(7) . . . . ?
C2 C7 O3 Cu2 -6.2(7) . . . . ?
C6 C7 O3 Cu2 172.9(4) . . . . ?
O4 Cu1 O3 C7 11.0(4) . . . . ?
O6 Cu1 O3 C7 146.6(10) . . . . ?
O8 Cu1 O3 C7 -173.8(5) . . . . ?
Cu2 Cu1 O3 C7 -176.8(5) . . . . ?
O4 Cu1 O3 Cu2 -172.12(18) . . . . ?
O6 Cu1 O3 Cu2 -36.6(12) . . . . ?
O8 Cu1 O3 Cu2 3.03(16) . . . . ?
O9 Cu2 O3 C7 141.6(8) . . . . ?
O1 Cu2 O3 C7 4.1(4) . . . . ?
O8 Cu2 O3 C7 173.8(5) . . . . ?
Cu1 Cu2 O3 C7 176.8(5) . . . . ?
O9 Cu2 O3 Cu1 -35.2(10) . . . . ?
O1 Cu2 O3 Cu1 -172.69(18) . . . . ?
O8 Cu2 O3 Cu1 -3.02(16) . . . . ?
O5 C8 O4 Cu1 163.3(4) . . . . ?
C6 C8 O4 Cu1 -16.8(8) . . . . ?
O6 Cu1 O4 C8 -170.1(5) . . . . ?
O3 Cu1 O4 C8 3.7(5) . . . . ?
O8 Cu1 O4 C8 -31.5(14) . . . . ?
Cu2 Cu1 O4 C8 -3.1(6) . . . . ?
O7 C9 O6 Cu1 172.2(4) . . . . ?
C10 C9 O6 Cu1 -8.8(8) . . . . ?
O4 Cu1 O6 C9 168.1(5) . . . . ?
O3 Cu1 O6 C9 32.5(14) . . . . ?
O8 Cu1 O6 C9 -6.4(5) . . . . ?
Cu2 Cu1 O6 C9 1.3(6) . . . . ?
O6 C9 O7 Cu3 -99.5(5) . . . 2_656 ?
C10 C9 O7 Cu3 81.6(5) . . . 2_656 ?
C10 C15 O8 Cu1 -19.1(7) . . . . ?
C14 C15 O8 Cu1 162.7(4) . . . . ?
C10 C15 O8 Cu2 -162.2(4) . . . . ?
C14 C15 O8 Cu2 19.7(7) . . . . ?
O4 Cu1 O8 C15 -117.6(11) . . . . ?
O6 Cu1 O8 C15 21.0(4) . . . . ?
O3 Cu1 O8 C15 -153.4(4) . . . . ?
Cu2 Cu1 O8 C15 -150.4(5) . . . . ?
O4 Cu1 O8 Cu2 32.8(12) . . . . ?
O6 Cu1 O8 Cu2 171.32(18) . . . . ?
O3 Cu1 O8 Cu2 -3.00(16) . . . . ?
O9 Cu2 O8 C15 -32.0(4) . . . . ?
O1 Cu2 O8 C15 -156.7(6) . . . . ?
O3 Cu2 O8 C15 153.6(4) . . . . ?
Cu1 Cu2 O8 C15 150.6(5) . . . . ?
O9 Cu2 O8 Cu1 177.35(18) . . . . ?
O1 Cu2 O8 Cu1 52.7(7) . . . . ?
O3 Cu2 O8 Cu1 3.00(16) . . . . ?
O10 C16 O9 Cu2 165.3(4) . . . . ?
C14 C16 O9 Cu2 -16.7(7) . . . . ?
O1 Cu2 O9 C16 -161.0(4) . . . . ?
O3 Cu2 O9 C16 61.7(11) . . . . ?
O8 Cu2 O9 C16 30.2(5) . . . . ?
Cu1 Cu2 O9 C16 32.4(5) . . . . ?
C1 O2 Cu3 O1W 39.7(5) . . . . ?
C1 O2 Cu3 N1 158.1(7) . . . . ?
C1 O2 Cu3 N2 -151.8(5) . . . . ?
C1 O2 Cu3 O7 -60.6(5) . . . 2_656 ?
C17 N1 Cu3 O2 -127.3(8) . . . . ?
C26 N1 Cu3 O2 54.7(10) . . . . ?
C17 N1 Cu3 O1W -8.6(5) . . . . ?
C26 N1 Cu3 O1W 173.3(4) . . . . ?
C17 N1 Cu3 N2 -178.3(5) . . . . ?
C26 N1 Cu3 N2 3.6(4) . . . . ?
C17 N1 Cu3 O7 91.1(5) . . . 2_656 ?
C26 N1 Cu3 O7 -87.0(4) . . . 2_656 ?
C24 N2 Cu3 O2 10.2(5) . . . . ?
C25 N2 Cu3 O2 -174.9(4) . . . . ?
C24 N2 Cu3 O1W 125.7(9) . . . . ?
C25 N2 Cu3 O1W -59.5(10) . . . . ?
C24 N2 Cu3 N1 -179.4(5) . . . . ?
C25 N2 Cu3 N1 -4.5(4) . . . . ?
C24 N2 Cu3 O7 -87.4(5) . . . 2_656 ?
C25 N2 Cu3 O7 87.4(4) . . . 2_656 ?
